data_1557912
loop_
_publ_author_name
'Su, Yu-Chia'
'Tsui, Chih-Hsiang'
'Tsai, Chen-Yen'
'Ko, Bao-Tsan'

_publ_section_title
;
 Highly active bimetallic nickel catalysts for alternating
 copolymerization of carbon dioxide with epoxides
;
_journal_issue 18
_journal_name_full 'Polymer Chemistry'
_journal_page_first 3225
_journal_page_last 3236
_journal_paper_doi 10.1039/D0PY00174K
_journal_volume 11
_journal_year 2020
_chemical_formula_sum 'C51 H72 N8 Ni2 O8'
_chemical_formula_weight 1042.59
_space_group_IT_number 14
_space_group_name_Hall '-P 2ybc'
_space_group_name_H-M_alt 'P 1 21/c 1'
_symmetry_cell_setting monoclinic
_symmetry_space_group_name_Hall '-P 2ybc'
_symmetry_space_group_name_H-M 'P 1 21/c 1'
_atom_sites_solution_hydrogens geom
_atom_sites_solution_primary direct
_atom_sites_solution_secondary difmap
_audit_creation_method SHELXL-97
_audit_update_record
;
2019-07-28 deposited with the CCDC.	2020-04-24 downloaded from the CCDC.
;
_cell_angle_alpha 90.00
_cell_angle_beta 101.680(4)
_cell_angle_gamma 90.00
_cell_formula_units_Z 4
_cell_length_a 27.590(2)
_cell_length_b 11.4039(9)
_cell_length_c 17.0846(14)
_cell_measurement_reflns_used 9778
_cell_measurement_temperature 150(2)
_cell_measurement_theta_max 26.37
_cell_measurement_theta_min 2.97
_cell_volume 5264.1(7)
_computing_cell_refinement 'Bruker SAINT'
_computing_data_collection 'Bruker APEX2'
_computing_data_reduction 'Bruker SAINT'
_computing_molecular_graphics 'SHELXL-97 (Sheldrick, 2008)'
_computing_publication_material 'SHELXL-97 (Sheldrick, 2008)'
_computing_structure_refinement 'SHELXL-97 (Sheldrick, 2008)'
_computing_structure_solution 'SHELXS-97 (Sheldrick, 2008)'
_diffrn_ambient_temperature 150(2)
_diffrn_detector_area_resol_mean 16.0690
_diffrn_measured_fraction_theta_full 0.998
_diffrn_measured_fraction_theta_max 0.995
_diffrn_measurement_device_type 'Xcalibur, Sapphire3, Gemini'
_diffrn_measurement_method '\w scans'
_diffrn_radiation_monochromator graphite
_diffrn_radiation_source 'fine-focus sealed tube'
_diffrn_radiation_type MoK\a
_diffrn_radiation_wavelength 0.71073
_diffrn_reflns_av_R_equivalents 0.0956
_diffrn_reflns_av_sigmaI/netI 0.0389
_diffrn_reflns_limit_h_max 34
_diffrn_reflns_limit_h_min -34
_diffrn_reflns_limit_k_max 14
_diffrn_reflns_limit_k_min -14
_diffrn_reflns_limit_l_max 21
_diffrn_reflns_limit_l_min -21
_diffrn_reflns_number 128026
_diffrn_reflns_theta_full 26.00
_diffrn_reflns_theta_max 26.45
_diffrn_reflns_theta_min 2.88
_exptl_absorpt_coefficient_mu 0.774
_exptl_absorpt_correction_T_max 0.9266
_exptl_absorpt_correction_T_min 0.8276
_exptl_absorpt_correction_type multi-scan
_exptl_absorpt_process_details
; 
CrysAlisPro, Agilent Technologies, 
Version 1.171.36.24 (release 03-12-2012 CrysAlis171 .NET) 
(compiled Dec  3 2012,18:21:49) 
Empirical absorption correction using spherical harmonics, 
 implemented in SCALE3 ABSPACK scaling algorithm. 
;
_exptl_crystal_colour orange
_exptl_crystal_density_diffrn 1.316
_exptl_crystal_density_meas 0
_exptl_crystal_density_method 'not measured'
_exptl_crystal_description block
_exptl_crystal_F_000 2216
_exptl_crystal_size_max 0.25
_exptl_crystal_size_mid 0.20
_exptl_crystal_size_min 0.10
_refine_diff_density_max 1.278
_refine_diff_density_min -0.962
_refine_diff_density_rms 0.107
_refine_ls_extinction_method none
_refine_ls_goodness_of_fit_ref 1.023
_refine_ls_hydrogen_treatment mixed
_refine_ls_matrix_type full
_refine_ls_number_parameters 654
_refine_ls_number_reflns 10812
_refine_ls_number_restraints 0
_refine_ls_restrained_S_all 1.023
_refine_ls_R_factor_all 0.0892
_refine_ls_R_factor_gt 0.0655
_refine_ls_shift/su_max 0.000
_refine_ls_shift/su_mean 0.000
_refine_ls_structure_factor_coef Fsqd
_refine_ls_weighting_details 'calc w=1/[\s^2^(Fo^2^)+(0.0888P)^2^+20.5646P] where P=(Fo^2^+2Fc^2^)/3'
_refine_ls_weighting_scheme calc
_refine_ls_wR_factor_gt 0.1688
_refine_ls_wR_factor_ref 0.1855
_reflns_number_gt 8454
_reflns_number_total 10812
_reflns_threshold_expression >2sigma(I)
_cod_data_source_file d0py00174k2.cif
_cod_data_source_block c83c
_cod_depositor_comments
;
The following automatic conversions were performed:

data item '_symmetry_cell_setting' value 'Monoclinic' was changed to
'monoclinic' in accordance with the
/home/data/users/saulius/crontab/automatic-downloads/rss-feeds/RSC/lib/dictionaries/cif_core.dic
dictionary named 'cif_core.dic' version 2.4.2 last updated on
2011-04-26.

Automatic conversion script
Id: cif_fix_values 7556 2019-12-06 15:28:31Z antanas 

 Adding full bibliography for 1557911--1557915.cif.

 Adding full bibliography for 1557911--1557915.cif.
;
_cod_original_cell_volume 5264.0(7)
_cod_original_sg_symbol_H-M 'P 21/c'
_cod_database_code 1557912

loop_
_symmetry_equiv_pos_as_xyz
'x, y, z'
'-x, y+1/2, -z+1/2'
'-x, -y, -z'
'x, -y-1/2, z-1/2'

loop_
_atom_site_label
_atom_site_type_symbol
_atom_site_fract_x
_atom_site_fract_y
_atom_site_fract_z
_atom_site_U_iso_or_equiv
_atom_site_adp_type
_atom_site_occupancy
_atom_site_symmetry_multiplicity
_atom_site_calc_flag
_atom_site_refinement_flags
_atom_site_disorder_assembly
_atom_site_disorder_group
Ni1 Ni 0.267390(18) -0.22642(4) 0.23729(3) 0.02044(14) Uani 1 1 d . . .
Ni2 Ni 0.262425(18) 0.01433(4) 0.17117(3) 0.01945(14) Uani 1 1 d . A .
O1 O 0.23665(10) -0.0713(2) 0.25419(16) 0.0211(6) Uani 1 1 d . . .
O2 O 0.28191(10) -0.1453(2) 0.13226(17) 0.0212(6) Uani 1 1 d . . .
O3 O 0.33307(10) -0.1582(3) 0.29866(17) 0.0249(6) Uani 1 1 d . . .
O4 O 0.32857(10) 0.0261(3) 0.24943(18) 0.0255(6) Uani 1 1 d . . .
O5 O 0.19900(11) -0.2777(3) 0.17288(18) 0.0281(7) Uani 1 1 d . . .
O6 O 0.19624(12) -0.4686(3) 0.2015(2) 0.0351(8) Uani 1 1 d . . .
O7 O 0.24480(12) 0.1779(3) 0.2131(2) 0.0297(7) Uani 1 1 d . . .
H1 H 0.218(3) 0.217(7) 0.196(5) 0.08(3) Uiso 1 1 d . . .
N1 N 0.18932(12) 0.0030(3) 0.1040(2) 0.0207(7) Uani 1 1 d . . .
N2 N 0.14880(12) -0.0160(3) 0.1349(2) 0.0217(7) Uani 1 1 d . A .
N3 N 0.10642(13) -0.0236(3) 0.0820(2) 0.0253(7) Uani 1 1 d . . .
N4 N 0.29729(12) 0.0849(3) 0.0877(2) 0.0219(7) Uani 1 1 d . . .
N5 N 0.33968(12) 0.0390(3) 0.0741(2) 0.0207(7) Uani 1 1 d . A .
N6 N 0.36452(14) 0.1064(3) 0.0328(2) 0.0322(9) Uani 1 1 d . . .
N7 N 0.25161(12) -0.2841(3) 0.3466(2) 0.0240(7) Uani 1 1 d . . .
H7C H 0.2279 -0.3392 0.3349 0.029 Uiso 1 1 d R . .
N8 N 0.29823(13) -0.3822(3) 0.2169(2) 0.0271(8) Uani 1 1 d . . .
H8C H 0.2736 -0.4352 0.2116 0.033 Uiso 1 1 d R . .
C1 C 0.19172(14) -0.0785(3) 0.2688(2) 0.0205(8) Uani 1 1 d . A .
C2 C 0.14868(15) -0.0417(3) 0.2172(2) 0.0215(8) Uani 1 1 d . . .
C3 C 0.10284(15) -0.0430(4) 0.2401(3) 0.0248(9) Uani 1 1 d . A .
H3B H 0.0745 -0.0136 0.2045 0.030 Uiso 1 1 calc R . .
C4 C 0.09815(15) -0.0865(4) 0.3139(3) 0.0256(9) Uani 1 1 d . . .
C5 C 0.14031(16) -0.1354(4) 0.3620(3) 0.0273(9) Uani 1 1 d . A .
H5A H 0.1374 -0.1716 0.4110 0.033 Uiso 1 1 calc R . .
C6 C 0.18609(15) -0.1329(4) 0.3407(2) 0.0238(8) Uani 1 1 d . . .
C7 C 0.23151(15) -0.1888(4) 0.3909(2) 0.0238(8) Uani 1 1 d . A .
H7A H 0.2573 -0.1281 0.4071 0.029 Uiso 1 1 calc R . .
H7B H 0.2230 -0.2216 0.4401 0.029 Uiso 1 1 calc R . .
C8 C 0.29548(16) -0.3410(4) 0.3978(3) 0.0303(10) Uani 1 1 d . . .
H8A H 0.2867 -0.3658 0.4487 0.036 Uiso 1 1 calc R . .
H8B H 0.3226 -0.2829 0.4106 0.036 Uiso 1 1 calc R . .
C9 C 0.31372(18) -0.4466(4) 0.3584(3) 0.0365(11) Uani 1 1 d . . .
H9A H 0.2856 -0.5014 0.3427 0.044 Uiso 1 1 calc R . .
H9B H 0.3389 -0.4871 0.3989 0.044 Uiso 1 1 calc R . .
C10 C 0.33620(17) -0.4236(4) 0.2847(3) 0.0345(10) Uani 1 1 d . . .
H10A H 0.3627 -0.3639 0.2979 0.041 Uiso 1 1 calc R . .
H10B H 0.3513 -0.4967 0.2695 0.041 Uiso 1 1 calc R . .
C11 C 0.31370(17) -0.3800(4) 0.1390(3) 0.0292(9) Uani 1 1 d . . .
H11A H 0.2836 -0.3769 0.0962 0.035 Uiso 1 1 calc R . .
H11B H 0.3310 -0.4544 0.1328 0.035 Uiso 1 1 calc R . .
C12 C 0.34703(16) -0.2797(4) 0.1271(2) 0.0249(9) Uani 1 1 d . . .
C13 C 0.32680(14) -0.1639(4) 0.1198(2) 0.0210(8) Uani 1 1 d . A .
C14 C 0.35747(14) -0.0776(3) 0.0961(2) 0.0205(8) Uani 1 1 d . . .
C15 C 0.40584(15) -0.1011(4) 0.0876(2) 0.0248(9) Uani 1 1 d . A .
H15A H 0.4254 -0.0392 0.0733 0.030 Uiso 1 1 calc R . .
C16 C 0.42593(16) -0.2120(4) 0.0995(3) 0.0284(9) Uani 1 1 d . . .
C17 C 0.39475(16) -0.3006(4) 0.1176(3) 0.0285(9) Uani 1 1 d . A .
H17A H 0.4070 -0.3786 0.1236 0.034 Uiso 1 1 calc R . .
C18 C 0.17140(15) 0.0054(3) 0.0242(2) 0.0224(8) Uani 1 1 d . A .
C19 C 0.19590(17) 0.0181(4) -0.0401(3) 0.0285(9) Uani 1 1 d . . .
H19A H 0.2307 0.0286 -0.0317 0.034 Uiso 1 1 calc R A .
C20 C 0.16690(18) 0.0145(4) -0.1152(3) 0.0324(10) Uani 1 1 d . A .
H20A H 0.1821 0.0233 -0.1600 0.039 Uiso 1 1 calc R . .
C21 C 0.11478(19) -0.0019(4) -0.1284(3) 0.0343(11) Uani 1 1 d . . .
H21A H 0.0963 -0.0048 -0.1817 0.041 Uiso 1 1 calc R A .
C22 C 0.09056(18) -0.0136(4) -0.0668(3) 0.0329(10) Uani 1 1 d . A .
H22A H 0.0557 -0.0239 -0.0757 0.039 Uiso 1 1 calc R . .
C23 C 0.12006(16) -0.0096(4) 0.0113(3) 0.0253(9) Uani 1 1 d . A .
C24 C 0.04905(16) -0.0837(4) 0.3421(3) 0.0292(9) Uani 1 1 d . A .
C25 C 0.03700(19) -0.2089(4) 0.3665(3) 0.0385(11) Uani 1 1 d . . .
H25A H 0.0354 -0.2619 0.3209 0.058 Uiso 1 1 calc R A .
H25B H 0.0050 -0.2088 0.3832 0.058 Uiso 1 1 calc R . .
H25C H 0.0629 -0.2356 0.4109 0.058 Uiso 1 1 calc R . .
C26 C 0.00581(17) -0.0455(5) 0.2754(3) 0.0387(11) Uani 1 1 d . . .
H26A H 0.0015 -0.1025 0.2317 0.058 Uiso 1 1 calc R A .
H26B H 0.0129 0.0319 0.2555 0.058 Uiso 1 1 calc R . .
H26C H -0.0246 -0.0414 0.2967 0.058 Uiso 1 1 calc R . .
C27 C 0.05223(17) -0.0052(4) 0.4172(3) 0.0302(10) Uani 1 1 d . . .
H27A H 0.0189 -0.0063 0.4305 0.036 Uiso 1 1 calc R A .
H27B H 0.0746 -0.0460 0.4615 0.036 Uiso 1 1 calc R . .
C28 C 0.06883(18) 0.1246(4) 0.4215(3) 0.0351(11) Uani 1 1 d . A .
C29 C 0.0574(3) 0.1766(6) 0.4960(4) 0.072(2) Uani 1 1 d . . .
H29A H 0.0215 0.1750 0.4930 0.108 Uiso 1 1 calc R A .
H29B H 0.0691 0.2578 0.5015 0.108 Uiso 1 1 calc R . .
H29C H 0.0740 0.1309 0.5424 0.108 Uiso 1 1 calc R . .
C30 C 0.0461(3) 0.1988(5) 0.3482(4) 0.0588(16) Uani 1 1 d . . .
H30A H 0.0099 0.1963 0.3403 0.088 Uiso 1 1 calc R A .
H30B H 0.0564 0.1674 0.3008 0.088 Uiso 1 1 calc R . .
H30C H 0.0574 0.2801 0.3569 0.088 Uiso 1 1 calc R . .
C31 C 0.1261(2) 0.1329(6) 0.4299(4) 0.0569(16) Uani 1 1 d . . .
H31A H 0.1368 0.2141 0.4417 0.085 Uiso 1 1 calc R A .
H31B H 0.1351 0.1081 0.3798 0.085 Uiso 1 1 calc R . .
H31C H 0.1424 0.0818 0.4734 0.085 Uiso 1 1 calc R . .
C32 C 0.47921(17) -0.2388(4) 0.0907(3) 0.0346(10) Uani 1 1 d . A .
C33 C 0.4782(2) -0.3307(7) 0.0281(5) 0.073(2) Uani 1 1 d . . .
H33A H 0.4531 -0.3103 -0.0193 0.109 Uiso 1 1 calc R A .
H33B H 0.4700 -0.4067 0.0489 0.109 Uiso 1 1 calc R . .
H33C H 0.5107 -0.3353 0.0136 0.109 Uiso 1 1 calc R . .
C34 C 0.5053(2) -0.1288(7) 0.0663(5) 0.074(2) Uani 1 1 d . . .
H34A H 0.4901 -0.1069 0.0113 0.111 Uiso 1 1 calc R A .
H34B H 0.5405 -0.1458 0.0697 0.111 Uiso 1 1 calc R . .
H34C H 0.5019 -0.0639 0.1024 0.111 Uiso 1 1 calc R . .
C35 C 0.5110(2) -0.2920(6) 0.1691(4) 0.0577(16) Uani 1 1 d . . .
H35A H 0.4946 -0.3663 0.1787 0.069 Uiso 1 1 calc R A .
H35B H 0.5431 -0.3140 0.1560 0.069 Uiso 1 1 calc R . .
C36 C 0.5232(2) -0.2293(5) 0.2494(3) 0.0456(13) Uani 1 1 d . A .
C37 C 0.5610(8) -0.1354(16) 0.2560(9) 0.251(12) Uani 1 1 d . . .
H37A H 0.5781 -0.1275 0.3119 0.376 Uiso 1 1 calc R A .
H37B H 0.5449 -0.0611 0.2374 0.376 Uiso 1 1 calc R . .
H37C H 0.5851 -0.1557 0.2231 0.376 Uiso 1 1 calc R . .
C38 C 0.5504(5) -0.3190(11) 0.3078(7) 0.153(6) Uani 1 1 d . . .
H38A H 0.5723 -0.2785 0.3518 0.229 Uiso 1 1 calc R A .
H38B H 0.5701 -0.3701 0.2802 0.229 Uiso 1 1 calc R . .
H38C H 0.5264 -0.3663 0.3291 0.229 Uiso 1 1 calc R . .
C39 C 0.4806(3) -0.1887(15) 0.2781(5) 0.165(7) Uani 1 1 d . . .
H39A H 0.4914 -0.1487 0.3294 0.248 Uiso 1 1 calc R A .
H39B H 0.4597 -0.2558 0.2852 0.248 Uiso 1 1 calc R . .
H39C H 0.4617 -0.1341 0.2393 0.248 Uiso 1 1 calc R . .
C40 C 0.29456(15) 0.1917(4) 0.0520(3) 0.0242(8) Uani 1 1 d . A .
C41 C 0.25747(17) 0.2786(4) 0.0429(3) 0.0325(10) Uani 1 1 d . . .
H41A H 0.2288 0.2698 0.0650 0.039 Uiso 1 1 calc R A .
C42 C 0.2650(2) 0.3751(5) 0.0008(4) 0.0503(15) Uani 1 1 d . A .
H42A H 0.2402 0.4342 -0.0084 0.060 Uiso 1 1 calc R . .
C43 C 0.3087(3) 0.3910(6) -0.0298(5) 0.073(2) Uani 1 1 d . . .
H43A H 0.3129 0.4619 -0.0568 0.088 Uiso 1 1 calc R A .
C44 C 0.3445(3) 0.3075(6) -0.0215(5) 0.072(2) Uani 1 1 d . A .
H44A H 0.3736 0.3184 -0.0424 0.087 Uiso 1 1 calc R . .
C45 C 0.33664(18) 0.2039(4) 0.0195(3) 0.0344(11) Uani 1 1 d . A .
C46 C 0.34778(15) -0.0532(4) 0.2972(2) 0.0235(8) Uani 1 1 d . . .
C47 C 0.39337(18) -0.0221(4) 0.3586(3) 0.0381(11) Uani 1 1 d . . .
H47A H 0.3964 0.0633 0.3631 0.057 Uiso 1 1 calc R . .
H47B H 0.4227 -0.0543 0.3422 0.057 Uiso 1 1 calc R . .
H47C H 0.3907 -0.0553 0.4105 0.057 Uiso 1 1 calc R . .
C48 C 0.17653(16) -0.3736(4) 0.1729(2) 0.0263(9) Uani 1 1 d . . .
C49 C 0.1218(2) -0.3717(5) 0.1379(4) 0.0556(16) Uani 1 1 d . . .
H49A H 0.1154 -0.3195 0.0914 0.083 Uiso 1 1 calc R . .
H49B H 0.1039 -0.3432 0.1782 0.083 Uiso 1 1 calc R . .
H49C H 0.1106 -0.4511 0.1214 0.083 Uiso 1 1 calc R . .
C50 C 0.2801(4) 0.2634(9) 0.2510(7) 0.038(2) Uani 0.50 1 d P A 1
H50A H 0.2646 0.3146 0.2850 0.058 Uiso 0.50 1 calc PR A 1
H50B H 0.2913 0.3105 0.2101 0.058 Uiso 0.50 1 calc PR A 1
H50C H 0.3086 0.2233 0.2839 0.058 Uiso 0.50 1 calc PR A 1
C50' C 0.2616(7) 0.2193(16) 0.2915(9) 0.094(7) Uani 0.50 1 d P A 2
H50D H 0.2887 0.2750 0.2922 0.141 Uiso 0.50 1 calc PR A 2
H50E H 0.2733 0.1532 0.3269 0.141 Uiso 0.50 1 calc PR A 2
H50F H 0.2343 0.2586 0.3099 0.141 Uiso 0.50 1 calc PR A 2
O1S O 0.16677(13) -0.6866(3) 0.1644(2) 0.0367(8) Uani 1 1 d . . .
H2 H 0.175(2) -0.622(6) 0.170(4) 0.06(2) Uiso 1 1 d . . .
C1S C 0.12826(19) -0.7172(4) 0.2043(3) 0.0397(12) Uani 1 1 d . . .
H1SA H 0.1091 -0.7823 0.1760 0.060 Uiso 1 1 calc R . .
H1SB H 0.1065 -0.6495 0.2052 0.060 Uiso 1 1 calc R . .
H1SC H 0.1426 -0.7411 0.2592 0.060 Uiso 1 1 calc R . .

loop_
_atom_site_aniso_label
_atom_site_aniso_U_11
_atom_site_aniso_U_22
_atom_site_aniso_U_33
_atom_site_aniso_U_23
_atom_site_aniso_U_13
_atom_site_aniso_U_12
Ni1 0.0217(3) 0.0149(3) 0.0235(3) 0.0020(2) 0.00155(19) -0.00060(19)
Ni2 0.0204(3) 0.0147(3) 0.0237(3) 0.0021(2) 0.00532(19) 0.00084(19)
O1 0.0198(13) 0.0183(14) 0.0254(14) 0.0022(11) 0.0053(11) 0.0008(11)
O2 0.0218(14) 0.0154(13) 0.0253(14) 0.0005(11) 0.0025(11) -0.0002(11)
O3 0.0228(14) 0.0220(15) 0.0278(15) 0.0034(12) 0.0005(11) -0.0023(11)
O4 0.0228(14) 0.0218(15) 0.0314(16) 0.0000(12) 0.0044(12) -0.0023(11)
O5 0.0265(15) 0.0245(16) 0.0298(16) 0.0012(13) -0.0024(12) -0.0041(12)
O6 0.0379(18) 0.0230(16) 0.0423(19) 0.0072(14) 0.0033(15) -0.0061(13)
O7 0.0343(17) 0.0184(15) 0.0373(18) -0.0031(13) 0.0092(14) 0.0053(13)
N1 0.0204(16) 0.0208(17) 0.0218(16) 0.0018(13) 0.0064(13) 0.0028(13)
N2 0.0216(16) 0.0202(17) 0.0226(17) 0.0031(13) 0.0028(13) 0.0005(13)
N3 0.0216(17) 0.0270(19) 0.0257(18) 0.0020(15) 0.0010(14) -0.0011(14)
N4 0.0218(17) 0.0181(17) 0.0263(17) 0.0047(14) 0.0059(13) 0.0034(13)
N5 0.0228(16) 0.0172(17) 0.0222(16) 0.0020(13) 0.0045(13) 0.0013(13)
N6 0.037(2) 0.026(2) 0.038(2) 0.0102(17) 0.0196(17) 0.0029(16)
N7 0.0224(17) 0.0197(17) 0.0273(18) 0.0052(14) -0.0013(14) -0.0017(13)
N8 0.0285(18) 0.0182(18) 0.035(2) 0.0054(15) 0.0066(15) -0.0006(14)
C1 0.0234(19) 0.0177(19) 0.0202(19) -0.0005(15) 0.0041(15) -0.0021(15)
C2 0.0234(19) 0.0164(19) 0.025(2) 0.0013(16) 0.0056(16) -0.0026(15)
C3 0.0205(19) 0.022(2) 0.032(2) 0.0010(17) 0.0052(16) 0.0004(16)
C4 0.026(2) 0.022(2) 0.030(2) -0.0016(17) 0.0085(17) -0.0036(16)
C5 0.033(2) 0.025(2) 0.025(2) 0.0019(17) 0.0078(17) -0.0042(18)
C6 0.025(2) 0.023(2) 0.022(2) 0.0004(16) 0.0013(16) -0.0024(16)
C7 0.027(2) 0.024(2) 0.0195(19) 0.0035(16) 0.0020(16) -0.0010(16)
C8 0.029(2) 0.032(2) 0.027(2) 0.0115(19) -0.0022(17) 0.0004(18)
C9 0.037(3) 0.026(2) 0.044(3) 0.014(2) 0.001(2) 0.0072(19)
C10 0.032(2) 0.025(2) 0.044(3) 0.009(2) 0.003(2) 0.0088(18)
C11 0.036(2) 0.014(2) 0.038(2) -0.0036(18) 0.0091(19) 0.0015(17)
C12 0.031(2) 0.020(2) 0.023(2) -0.0006(16) 0.0034(16) 0.0014(17)
C13 0.0200(19) 0.021(2) 0.0204(19) 0.0002(16) 0.0011(15) 0.0009(15)
C14 0.0242(19) 0.0179(19) 0.0188(18) 0.0025(15) 0.0025(15) 0.0032(15)
C15 0.025(2) 0.028(2) 0.0198(19) 0.0030(17) 0.0030(16) 0.0013(17)
C16 0.027(2) 0.033(2) 0.025(2) 0.0027(18) 0.0054(17) 0.0087(18)
C17 0.033(2) 0.023(2) 0.029(2) 0.0014(18) 0.0076(18) 0.0110(18)
C18 0.029(2) 0.0134(18) 0.024(2) 0.0014(15) 0.0039(16) 0.0035(15)
C19 0.033(2) 0.029(2) 0.025(2) 0.0009(18) 0.0090(18) 0.0076(18)
C20 0.046(3) 0.030(2) 0.023(2) -0.0017(18) 0.0087(19) 0.008(2)
C21 0.045(3) 0.030(2) 0.024(2) -0.0026(18) -0.0038(19) 0.004(2)
C22 0.031(2) 0.034(3) 0.030(2) 0.0007(19) -0.0029(18) -0.0010(19)
C23 0.028(2) 0.020(2) 0.027(2) 0.0003(17) 0.0031(17) 0.0008(16)
C24 0.024(2) 0.030(2) 0.036(2) 0.0017(19) 0.0106(18) -0.0040(17)
C25 0.038(3) 0.030(3) 0.053(3) -0.003(2) 0.021(2) -0.008(2)
C26 0.024(2) 0.052(3) 0.042(3) 0.001(2) 0.011(2) -0.002(2)
C27 0.034(2) 0.027(2) 0.033(2) 0.0039(19) 0.0148(19) -0.0002(18)
C28 0.041(3) 0.027(2) 0.037(3) 0.003(2) 0.006(2) -0.005(2)
C29 0.116(6) 0.043(4) 0.069(4) -0.015(3) 0.048(4) -0.021(4)
C30 0.074(4) 0.038(3) 0.061(4) 0.011(3) 0.005(3) -0.002(3)
C31 0.052(3) 0.045(3) 0.074(4) -0.004(3) 0.011(3) -0.011(3)
C32 0.031(2) 0.036(3) 0.039(3) 0.002(2) 0.013(2) 0.013(2)
C33 0.052(4) 0.093(6) 0.077(5) -0.036(4) 0.022(3) 0.008(4)
C34 0.046(4) 0.068(5) 0.119(6) 0.015(4) 0.042(4) 0.009(3)
C35 0.043(3) 0.065(4) 0.064(4) -0.008(3) 0.008(3) 0.017(3)
C36 0.039(3) 0.047(3) 0.048(3) -0.011(3) 0.000(2) 0.003(2)
C37 0.37(3) 0.24(2) 0.135(12) -0.050(13) 0.020(15) -0.23(2)
C38 0.183(12) 0.147(11) 0.100(8) -0.012(7) -0.039(8) 0.105(10)
C39 0.076(6) 0.37(2) 0.040(4) -0.051(8) -0.003(4) 0.094(9)
C40 0.029(2) 0.0162(19) 0.027(2) 0.0029(16) 0.0058(17) -0.0014(16)
C41 0.034(2) 0.026(2) 0.040(3) 0.011(2) 0.011(2) 0.0073(18)
C42 0.058(3) 0.030(3) 0.070(4) 0.020(3) 0.031(3) 0.017(2)
C43 0.091(5) 0.041(3) 0.108(6) 0.049(4) 0.068(5) 0.028(3)
C44 0.075(4) 0.041(3) 0.120(6) 0.047(4) 0.066(4) 0.024(3)
C45 0.038(3) 0.027(2) 0.043(3) 0.011(2) 0.019(2) 0.0063(19)
C46 0.0218(19) 0.027(2) 0.023(2) -0.0034(17) 0.0081(16) -0.0021(16)
C47 0.030(2) 0.035(3) 0.045(3) -0.006(2) -0.004(2) -0.004(2)
C48 0.031(2) 0.027(2) 0.020(2) -0.0016(17) 0.0033(16) -0.0086(18)
C49 0.041(3) 0.043(3) 0.074(4) 0.009(3) -0.010(3) -0.015(2)
C50 0.059(7) 0.024(5) 0.027(5) -0.009(4) -0.004(5) 0.005(4)
C50' 0.127(15) 0.090(13) 0.042(8) -0.040(8) -0.036(9) 0.073(12)
O1S 0.0333(18) 0.0228(18) 0.057(2) 0.0019(16) 0.0161(16) 0.0015(14)
C1S 0.041(3) 0.026(3) 0.054(3) 0.003(2) 0.017(2) -0.002(2)

loop_
_atom_type_symbol
_atom_type_description
_atom_type_scat_dispersion_real
_atom_type_scat_dispersion_imag
_atom_type_scat_source
C C 0.0033 0.0016 'International Tables Vol C Tables 4.2.6.8 and 6.1.1.4'
H H 0.0000 0.0000 'International Tables Vol C Tables 4.2.6.8 and 6.1.1.4'
N N 0.0061 0.0033 'International Tables Vol C Tables 4.2.6.8 and 6.1.1.4'
O O 0.0106 0.0060 'International Tables Vol C Tables 4.2.6.8 and 6.1.1.4'
Ni Ni 0.3393 1.1124 'International Tables Vol C Tables 4.2.6.8 and 6.1.1.4'

loop_
_geom_angle_atom_site_label_1
_geom_angle_atom_site_label_2
_geom_angle_atom_site_label_3
_geom_angle
_geom_angle_site_symmetry_1
_geom_angle_site_symmetry_3
_geom_angle_publ_flag
O1 Ni1 N8 178.39(13) . . ?
O1 Ni1 O3 86.99(11) . . ?
N8 Ni1 O3 93.55(13) . . ?
O1 Ni1 O5 87.66(12) . . ?
N8 Ni1 O5 91.73(14) . . ?
O3 Ni1 O5 174.17(12) . . ?
O1 Ni1 N7 88.78(12) . . ?
N8 Ni1 N7 92.74(14) . . ?
O3 Ni1 N7 89.15(12) . . ?
O5 Ni1 N7 93.05(13) . . ?
O1 Ni1 O2 83.99(11) . . ?
N8 Ni1 O2 94.51(13) . . ?
O3 Ni1 O2 88.19(11) . . ?
O5 Ni1 O2 88.94(11) . . ?
N7 Ni1 O2 172.42(12) . . ?
O1 Ni1 Ni2 41.39(8) . . ?
N8 Ni1 Ni2 137.26(10) . . ?
O3 Ni1 Ni2 79.13(8) . . ?
O5 Ni1 Ni2 95.30(9) . . ?
N7 Ni1 Ni2 128.75(10) . . ?
O2 Ni1 Ni2 43.72(7) . . ?
O1 Ni2 O4 88.05(11) . . ?
O1 Ni2 N4 171.49(12) . . ?
O4 Ni2 N4 86.91(13) . . ?
O1 Ni2 O2 87.12(11) . . ?
O4 Ni2 O2 90.71(11) . . ?
N4 Ni2 O2 86.10(12) . . ?
O1 Ni2 O7 93.02(12) . . ?
O4 Ni2 O7 87.48(13) . . ?
N4 Ni2 O7 93.60(13) . . ?
O2 Ni2 O7 178.17(12) . . ?
O1 Ni2 N1 85.23(12) . . ?
O4 Ni2 N1 172.11(12) . . ?
N4 Ni2 N1 100.25(13) . . ?
O2 Ni2 N1 93.07(12) . . ?
O7 Ni2 N1 88.76(13) . . ?
O1 Ni2 Ni1 42.37(8) . . ?
O4 Ni2 Ni1 81.05(8) . . ?
N4 Ni2 Ni1 129.83(10) . . ?
O2 Ni2 Ni1 45.93(8) . . ?
O7 Ni2 Ni1 133.83(9) . . ?
N1 Ni2 Ni1 96.64(9) . . ?
C1 O1 Ni2 131.2(2) . . ?
C1 O1 Ni1 114.5(2) . . ?
Ni2 O1 Ni1 96.24(12) . . ?
C13 O2 Ni2 120.9(2) . . ?
C13 O2 Ni1 114.3(2) . . ?
Ni2 O2 Ni1 90.35(11) . . ?
C46 O3 Ni1 127.0(3) . . ?
C46 O4 Ni2 125.5(3) . . ?
C48 O5 Ni1 130.0(3) . . ?
C50' O7 C50 44.0(10) . . ?
C50' O7 Ni2 124.9(6) . . ?
C50 O7 Ni2 125.2(5) . . ?
C50' O7 H1 104(5) . . ?
C50 O7 H1 105(5) . . ?
Ni2 O7 H1 126(5) . . ?
N2 N1 C18 103.6(3) . . ?
N2 N1 Ni2 125.0(3) . . ?
C18 N1 Ni2 131.3(3) . . ?
N3 N2 N1 115.4(3) . . ?
N3 N2 C2 118.5(3) . . ?
N1 N2 C2 125.7(3) . . ?
N2 N3 C23 103.6(3) . . ?
N5 N4 C40 104.0(3) . . ?
N5 N4 Ni2 121.2(2) . . ?
C40 N4 Ni2 132.6(3) . . ?
N6 N5 N4 115.4(3) . . ?
N6 N5 C14 119.3(3) . . ?
N4 N5 C14 125.2(3) . . ?
N5 N6 C45 103.3(3) . . ?
C8 N7 C7 111.1(3) . . ?
C8 N7 Ni1 111.6(3) . . ?
C7 N7 Ni1 112.7(2) . . ?
C8 N7 H7C 107.1 . . ?
C7 N7 H7C 107.0 . . ?
Ni1 N7 H7C 107.0 . . ?
C10 N8 C11 115.1(4) . . ?
C10 N8 Ni1 113.7(3) . . ?
C11 N8 Ni1 110.3(3) . . ?
C10 N8 H8C 105.4 . . ?
C11 N8 H8C 105.7 . . ?
Ni1 N8 H8C 105.7 . . ?
O1 C1 C2 125.2(4) . . ?
O1 C1 C6 117.8(3) . . ?
C2 C1 C6 116.9(4) . . ?
C1 C2 C3 121.6(4) . . ?
C1 C2 N2 120.6(4) . . ?
C3 C2 N2 117.2(4) . . ?
C4 C3 C2 121.0(4) . . ?
C4 C3 H3B 119.5 . . ?
C2 C3 H3B 119.5 . . ?
C3 C4 C5 117.3(4) . . ?
C3 C4 C24 122.2(4) . . ?
C5 C4 C24 120.5(4) . . ?
C6 C5 C4 122.1(4) . . ?
C6 C5 H5A 118.9 . . ?
C4 C5 H5A 118.9 . . ?
C5 C6 C1 120.3(4) . . ?
C5 C6 C7 122.6(4) . . ?
C1 C6 C7 117.1(4) . . ?
N7 C7 C6 111.7(3) . . ?
N7 C7 H7A 109.3 . . ?
C6 C7 H7A 109.3 . . ?
N7 C7 H7B 109.3 . . ?
C6 C7 H7B 109.3 . . ?
H7A C7 H7B 107.9 . . ?
N7 C8 C9 112.9(4) . . ?
N7 C8 H8A 109.0 . . ?
C9 C8 H8A 109.0 . . ?
N7 C8 H8B 109.0 . . ?
C9 C8 H8B 109.0 . . ?
H8A C8 H8B 107.8 . . ?
C8 C9 C10 117.0(4) . . ?
C8 C9 H9A 108.0 . . ?
C10 C9 H9A 108.0 . . ?
C8 C9 H9B 108.0 . . ?
C10 C9 H9B 108.0 . . ?
H9A C9 H9B 107.3 . . ?
N8 C10 C9 111.0(4) . . ?
N8 C10 H10A 109.4 . . ?
C9 C10 H10A 109.4 . . ?
N8 C10 H10B 109.4 . . ?
C9 C10 H10B 109.4 . . ?
H10A C10 H10B 108.0 . . ?
N8 C11 C12 115.5(4) . . ?
N8 C11 H11A 108.4 . . ?
C12 C11 H11A 108.4 . . ?
N8 C11 H11B 108.4 . . ?
C12 C11 H11B 108.4 . . ?
H11A C11 H11B 107.5 . . ?
C17 C12 C13 121.0(4) . . ?
C17 C12 C11 120.5(4) . . ?
C13 C12 C11 118.3(4) . . ?
O2 C13 C14 125.0(4) . . ?
O2 C13 C12 119.9(4) . . ?
C14 C13 C12 115.1(4) . . ?
C15 C14 C13 122.5(4) . . ?
C15 C14 N5 115.6(4) . . ?
C13 C14 N5 121.8(3) . . ?
C16 C15 C14 121.6(4) . . ?
C16 C15 H15A 119.2 . . ?
C14 C15 H15A 119.2 . . ?
C15 C16 C17 116.6(4) . . ?
C15 C16 C32 122.1(4) . . ?
C17 C16 C32 121.3(4) . . ?
C12 C17 C16 123.0(4) . . ?
C12 C17 H17A 118.5 . . ?
C16 C17 H17A 118.5 . . ?
N1 C18 C23 107.9(4) . . ?
N1 C18 C19 130.7(4) . . ?
C23 C18 C19 121.4(4) . . ?
C20 C19 C18 116.5(4) . . ?
C20 C19 H19A 121.8 . . ?
C18 C19 H19A 121.8 . . ?
C19 C20 C21 122.3(4) . . ?
C19 C20 H20A 118.9 . . ?
C21 C20 H20A 118.9 . . ?
C22 C21 C20 121.9(4) . . ?
C22 C21 H21A 119.1 . . ?
C20 C21 H21A 119.1 . . ?
C21 C22 C23 116.5(4) . . ?
C21 C22 H22A 121.7 . . ?
C23 C22 H22A 121.7 . . ?
N3 C23 C18 109.4(4) . . ?
N3 C23 C22 129.1(4) . . ?
C18 C23 C22 121.5(4) . . ?
C4 C24 C26 112.1(4) . . ?
C4 C24 C25 108.6(4) . . ?
C26 C24 C25 106.6(4) . . ?
C4 C24 C27 111.6(4) . . ?
C26 C24 C27 110.8(4) . . ?
C25 C24 C27 106.9(4) . . ?
C24 C25 H25A 109.5 . . ?
C24 C25 H25B 109.5 . . ?
H25A C25 H25B 109.5 . . ?
C24 C25 H25C 109.5 . . ?
H25A C25 H25C 109.5 . . ?
H25B C25 H25C 109.5 . . ?
C24 C26 H26A 109.5 . . ?
C24 C26 H26B 109.5 . . ?
H26A C26 H26B 109.5 . . ?
C24 C26 H26C 109.5 . . ?
H26A C26 H26C 109.5 . . ?
H26B C26 H26C 109.5 . . ?
C28 C27 C24 123.9(4) . . ?
C28 C27 H27A 106.4 . . ?
C24 C27 H27A 106.4 . . ?
C28 C27 H27B 106.4 . . ?
C24 C27 H27B 106.4 . . ?
H27A C27 H27B 106.4 . . ?
C29 C28 C30 110.7(5) . . ?
C29 C28 C27 107.9(4) . . ?
C30 C28 C27 114.9(4) . . ?
C29 C28 C31 106.4(5) . . ?
C30 C28 C31 106.3(5) . . ?
C27 C28 C31 110.3(4) . . ?
C28 C29 H29A 109.5 . . ?
C28 C29 H29B 109.5 . . ?
H29A C29 H29B 109.5 . . ?
C28 C29 H29C 109.5 . . ?
H29A C29 H29C 109.5 . . ?
H29B C29 H29C 109.5 . . ?
C28 C30 H30A 109.5 . . ?
C28 C30 H30B 109.5 . . ?
H30A C30 H30B 109.5 . . ?
C28 C30 H30C 109.5 . . ?
H30A C30 H30C 109.5 . . ?
H30B C30 H30C 109.5 . . ?
C28 C31 H31A 109.5 . . ?
C28 C31 H31B 109.5 . . ?
H31A C31 H31B 109.5 . . ?
C28 C31 H31C 109.5 . . ?
H31A C31 H31C 109.5 . . ?
H31B C31 H31C 109.5 . . ?
C33 C32 C16 109.2(4) . . ?
C33 C32 C34 108.6(6) . . ?
C16 C32 C34 111.8(4) . . ?
C33 C32 C35 105.5(5) . . ?
C16 C32 C35 112.0(4) . . ?
C34 C32 C35 109.5(5) . . ?
C32 C33 H33A 109.5 . . ?
C32 C33 H33B 109.5 . . ?
H33A C33 H33B 109.5 . . ?
C32 C33 H33C 109.5 . . ?
H33A C33 H33C 109.5 . . ?
H33B C33 H33C 109.5 . . ?
C32 C34 H34A 109.5 . . ?
C32 C34 H34B 109.5 . . ?
H34A C34 H34B 109.5 . . ?
C32 C34 H34C 109.5 . . ?
H34A C34 H34C 109.5 . . ?
H34B C34 H34C 109.5 . . ?
C36 C35 C32 124.9(5) . . ?
C36 C35 H35A 106.1 . . ?
C32 C35 H35A 106.1 . . ?
C36 C35 H35B 106.1 . . ?
C32 C35 H35B 106.1 . . ?
H35A C35 H35B 106.3 . . ?
C39 C36 C37 110.6(11) . . ?
C39 C36 C38 108.8(9) . . ?
C37 C36 C38 100.9(10) . . ?
C39 C36 C35 114.3(6) . . ?
C37 C36 C35 115.5(8) . . ?
C38 C36 C35 105.4(6) . . ?
C36 C37 H37A 109.5 . . ?
C36 C37 H37B 109.5 . . ?
H37A C37 H37B 109.5 . . ?
C36 C37 H37C 109.5 . . ?
H37A C37 H37C 109.5 . . ?
H37B C37 H37C 109.5 . . ?
C36 C38 H38A 109.5 . . ?
C36 C38 H38B 109.5 . . ?
H38A C38 H38B 109.5 . . ?
C36 C38 H38C 109.5 . . ?
H38A C38 H38C 109.5 . . ?
H38B C38 H38C 109.5 . . ?
C36 C39 H39A 109.5 . . ?
C36 C39 H39B 109.5 . . ?
H39A C39 H39B 109.5 . . ?
C36 C39 H39C 109.5 . . ?
H39A C39 H39C 109.5 . . ?
H39B C39 H39C 109.5 . . ?
N4 C40 C45 107.1(4) . . ?
N4 C40 C41 130.7(4) . . ?
C45 C40 C41 122.1(4) . . ?
C42 C41 C40 116.4(4) . . ?
C42 C41 H41A 121.8 . . ?
C40 C41 H41A 121.8 . . ?
C41 C42 C43 122.2(5) . . ?
C41 C42 H42A 118.9 . . ?
C43 C42 H42A 118.9 . . ?
C44 C43 C42 121.8(5) . . ?
C44 C43 H43A 119.1 . . ?
C42 C43 H43A 119.1 . . ?
C43 C44 C45 117.1(5) . . ?
C43 C44 H44A 121.5 . . ?
C45 C44 H44A 121.5 . . ?
N6 C45 C40 110.2(4) . . ?
N6 C45 C44 129.4(4) . . ?
C40 C45 C44 120.4(4) . . ?
O4 C46 O3 126.6(4) . . ?
O4 C46 C47 117.7(4) . . ?
O3 C46 C47 115.7(4) . . ?
C46 C47 H47A 109.5 . . ?
C46 C47 H47B 109.5 . . ?
H47A C47 H47B 109.5 . . ?
C46 C47 H47C 109.5 . . ?
H47A C47 H47C 109.5 . . ?
H47B C47 H47C 109.5 . . ?
O5 C48 O6 124.9(4) . . ?
O5 C48 C49 116.2(4) . . ?
O6 C48 C49 118.9(4) . . ?
C48 C49 H49A 109.5 . . ?
C48 C49 H49B 109.5 . . ?
H49A C49 H49B 109.5 . . ?
C48 C49 H49C 109.5 . . ?
H49A C49 H49C 109.5 . . ?
H49B C49 H49C 109.5 . . ?
O7 C50 H50A 109.5 . . ?
O7 C50 H50B 109.5 . . ?
O7 C50 H50C 109.5 . . ?
O7 C50' H50D 109.5 . . ?
O7 C50' H50E 109.5 . . ?
H50D C50' H50E 109.5 . . ?
O7 C50' H50F 109.5 . . ?
H50D C50' H50F 109.5 . . ?
H50E C50' H50F 109.5 . . ?
C1S O1S H2 114(5) . . ?
O1S C1S H1SA 109.5 . . ?
O1S C1S H1SB 109.5 . . ?
H1SA C1S H1SB 109.5 . . ?
O1S C1S H1SC 109.5 . . ?
H1SA C1S H1SC 109.5 . . ?
H1SB C1S H1SC 109.5 . . ?

loop_
_geom_bond_atom_site_label_1
_geom_bond_atom_site_label_2
_geom_bond_distance
_geom_bond_site_symmetry_2
_geom_bond_publ_flag
Ni1 O1 2.008(3) . ?
Ni1 N8 2.030(4) . ?
Ni1 O3 2.054(3) . ?
Ni1 O5 2.067(3) . ?
Ni1 N7 2.106(4) . ?
Ni1 O2 2.128(3) . ?
Ni1 Ni2 2.9614(7) . ?
Ni2 O1 1.970(3) . ?
Ni2 O4 2.037(3) . ?
Ni2 N4 2.040(3) . ?
Ni2 O2 2.047(3) . ?
Ni2 O7 2.090(3) . ?
Ni2 N1 2.113(3) . ?
O1 C1 1.316(5) . ?
O2 C13 1.316(5) . ?
O3 C46 1.266(5) . ?
O4 C46 1.261(5) . ?
O5 C48 1.257(5) . ?
O6 C48 1.265(5) . ?
O7 C50' 1.407(12) . ?
O7 C50 1.437(11) . ?
O7 H1 0.86(8) . ?
N1 N2 1.347(5) . ?
N1 C18 1.353(5) . ?
N2 N3 1.328(5) . ?
N2 C2 1.438(5) . ?
N3 C23 1.344(6) . ?
N4 N5 1.344(5) . ?
N4 C40 1.358(5) . ?
N5 N6 1.325(5) . ?
N5 C14 1.441(5) . ?
N6 C45 1.345(6) . ?
N7 C8 1.491(5) . ?
N7 C7 1.495(5) . ?
N7 H7C 0.9000 . ?
N8 C10 1.474(6) . ?
N8 C11 1.477(6) . ?
N8 H8C 0.8999 . ?
C1 C2 1.392(6) . ?
C1 C6 1.413(6) . ?
C2 C3 1.397(6) . ?
C3 C4 1.385(6) . ?
C3 H3B 0.9500 . ?
C4 C5 1.398(6) . ?
C4 C24 1.528(6) . ?
C5 C6 1.384(6) . ?
C5 H5A 0.9500 . ?
C6 C7 1.509(6) . ?
C7 H7A 0.9900 . ?
C7 H7B 0.9900 . ?
C8 C9 1.514(7) . ?
C8 H8A 0.9900 . ?
C8 H8B 0.9900 . ?
C9 C10 1.535(7) . ?
C9 H9A 0.9900 . ?
C9 H9B 0.9900 . ?
C10 H10A 0.9900 . ?
C10 H10B 0.9900 . ?
C11 C12 1.507(6) . ?
C11 H11A 0.9900 . ?
C11 H11B 0.9900 . ?
C12 C17 1.379(6) . ?
C12 C13 1.429(6) . ?
C13 C14 1.409(6) . ?
C14 C15 1.397(6) . ?
C15 C16 1.379(6) . ?
C15 H15A 0.9500 . ?
C16 C17 1.401(7) . ?
C16 C32 1.538(6) . ?
C17 H17A 0.9500 . ?
C18 C23 1.399(6) . ?
C18 C19 1.408(6) . ?
C19 C20 1.368(6) . ?
C19 H19A 0.9500 . ?
C20 C21 1.422(7) . ?
C20 H20A 0.9500 . ?
C21 C22 1.363(7) . ?
C21 H21A 0.9500 . ?
C22 C23 1.416(6) . ?
C22 H22A 0.9500 . ?
C24 C26 1.537(7) . ?
C24 C25 1.542(6) . ?
C24 C27 1.553(6) . ?
C25 H25A 0.9800 . ?
C25 H25B 0.9800 . ?
C25 H25C 0.9800 . ?
C26 H26A 0.9800 . ?
C26 H26B 0.9800 . ?
C26 H26C 0.9800 . ?
C27 C28 1.547(6) . ?
C27 H27A 0.9900 . ?
C27 H27B 0.9900 . ?
C28 C29 1.495(8) . ?
C28 C30 1.535(8) . ?
C28 C31 1.561(7) . ?
C29 H29A 0.9800 . ?
C29 H29B 0.9800 . ?
C29 H29C 0.9800 . ?
C30 H30A 0.9800 . ?
C30 H30B 0.9800 . ?
C30 H30C 0.9800 . ?
C31 H31A 0.9800 . ?
C31 H31B 0.9800 . ?
C31 H31C 0.9800 . ?
C32 C33 1.494(8) . ?
C32 C34 1.545(8) . ?
C32 C35 1.566(8) . ?
C33 H33A 0.9800 . ?
C33 H33B 0.9800 . ?
C33 H33C 0.9800 . ?
C34 H34A 0.9800 . ?
C34 H34B 0.9800 . ?
C34 H34C 0.9800 . ?
C35 C36 1.523(8) . ?
C35 H35A 0.9900 . ?
C35 H35B 0.9900 . ?
C36 C39 1.439(9) . ?
C36 C37 1.484(13) . ?
C36 C38 1.516(11) . ?
C37 H37A 0.9800 . ?
C37 H37B 0.9800 . ?
C37 H37C 0.9800 . ?
C38 H38A 0.9800 . ?
C38 H38B 0.9800 . ?
C38 H38C 0.9800 . ?
C39 H39A 0.9800 . ?
C39 H39B 0.9800 . ?
C39 H39C 0.9800 . ?
C40 C45 1.391(6) . ?
C40 C41 1.410(6) . ?
C41 C42 1.353(7) . ?
C41 H41A 0.9500 . ?
C42 C43 1.419(8) . ?
C42 H42A 0.9500 . ?
C43 C44 1.360(8) . ?
C43 H43A 0.9500 . ?
C44 C45 1.413(7) . ?
C44 H44A 0.9500 . ?
C46 C47 1.508(6) . ?
C47 H47A 0.9800 . ?
C47 H47B 0.9800 . ?
C47 H47C 0.9800 . ?
C48 C49 1.507(7) . ?
C49 H49A 0.9800 . ?
C49 H49B 0.9800 . ?
C49 H49C 0.9800 . ?
C50 H50A 0.9800 . ?
C50 H50B 0.9800 . ?
C50 H50C 0.9800 . ?
C50' H50D 0.9800 . ?
C50' H50E 0.9800 . ?
C50' H50F 0.9800 . ?
O1S C1S 1.417(6) . ?
O1S H2 0.77(7) . ?
C1S H1SA 0.9800 . ?
C1S H1SB 0.9800 . ?
C1S H1SC 0.9800 . ?
